data_2022840
loop_
_publ_author_name
'Flores, Maritza J.'
'Mai, Brandon'
'Tanski, Joseph M.'

_publ_section_title
;
 Spectroscopic, crystallographic, and Hirshfeld surface characterization
 of nine-membered-ring-containing
 9-methoxy-3,4,5,6-tetrahydro-1H-benzo[b]azonine-2,7-dione and its parent
 tetrahydrocarbazole
;
_journal_coeditor_code DX2054
_journal_issue 9
_journal_name_full 'Acta Crystallographica Section E Crystallographic Communications'
_journal_paper_doi 10.1107/S2056989023007259
_journal_volume 79
_journal_year 2023
_chemical_formula_iupac 'C13 H15 N O3'
_chemical_formula_moiety 'C13 H15 N O3'
_chemical_formula_sum 'C13 H15 N O3'
_chemical_formula_weight 233.26
_chemical_name_systematic
;
9-Methoxy-3,4,5,6-tetrahydro-1<i>H</i>-benzo[<i>b</i>]azonine-2,7-dione
;
_space_group_crystal_system monoclinic
_space_group_IT_number 14
_space_group_name_Hall '-P 2ybc'
_space_group_name_H-M_alt 'P 1 21/c 1'
_atom_sites_solution_hydrogens mixed
_atom_sites_solution_primary dual
_atom_sites_solution_secondary difmap
_cell_angle_alpha 90
_cell_angle_beta 96.4840(10)
_cell_angle_gamma 90
_cell_formula_units_Z 4
_cell_length_a 16.0139(8)
_cell_length_b 8.2743(4)
_cell_length_c 8.5596(4)
_cell_measurement_reflns_used 9966
_cell_measurement_temperature 125.(2)
_cell_measurement_theta_max 30.5027
_cell_measurement_theta_min 2.5601
_cell_volume 1126.92(9)
_computing_cell_refinement
;
SAINT (Bruker, 2013)
;
_computing_data_collection
;
APEX2 (Bruker, 2013)
;
_computing_data_reduction
;
SAINT (Bruker, 2013)
;
_computing_molecular_graphics
;
SHELXTL2014 (Sheldrick, 2008)
;
_computing_publication_material
;
SHELXTL2014 (Sheldrick, 2008), OLEX2 (Dolomanov <i>et al.</i>,
2009), and
Mercury (Macrae <i>et al.</i>,  2020)
;
_computing_structure_refinement
;
SHELXL2017 (Sheldrick, 2015b)
;
_computing_structure_solution
;
SHELXT2018 (Sheldrick, 2015a)
;
_diffrn_ambient_temperature 125.(2)
_diffrn_detector_area_resol_mean 8.3333
_diffrn_measured_fraction_theta_full 0.997
_diffrn_measured_fraction_theta_max 0.997
_diffrn_measurement_device 'three-circle diffractometer'
_diffrn_measurement_device_type 'Bruker APEXII CCD'
_diffrn_measurement_method '\f and \w scans'
_diffrn_radiation_monochromator graphite
_diffrn_radiation_probe x-ray
_diffrn_radiation_type MoK\a
_diffrn_radiation_wavelength 0.71073
_diffrn_reflns_av_R_equivalents 0.0384
_diffrn_reflns_av_unetI/netI 0.0244
_diffrn_reflns_limit_h_max 22
_diffrn_reflns_limit_h_min -22
_diffrn_reflns_limit_k_max 11
_diffrn_reflns_limit_k_min -11
_diffrn_reflns_limit_l_max 12
_diffrn_reflns_limit_l_min -12
_diffrn_reflns_number 27192
_diffrn_reflns_theta_full 25.24
_diffrn_reflns_theta_max 30.53
_diffrn_reflns_theta_min 2.56
_diffrn_source 'sealed X-ray tube'
_diffrn_source_current 30.0
_diffrn_source_power 1.50
_diffrn_source_voltage 45
_exptl_absorpt_coefficient_mu 0.098
_exptl_absorpt_correction_T_max 1.00
_exptl_absorpt_correction_T_min 0.91
_exptl_absorpt_correction_type multi-scan
_exptl_absorpt_process_details
;
(SADABS; Bruker, 2013)
;
_exptl_crystal_colour yellow
_exptl_crystal_density_diffrn 1.375
_exptl_crystal_density_method 'not measured'
_exptl_crystal_description needle
_exptl_crystal_F_000 496
_exptl_crystal_size_max 0.400
_exptl_crystal_size_mid 0.100
_exptl_crystal_size_min 0.030
_refine_diff_density_max 0.374
_refine_diff_density_min -0.190
_refine_ls_extinction_method none
_refine_ls_goodness_of_fit_ref 1.044
_refine_ls_hydrogen_treatment mixed
_refine_ls_matrix_type full
_refine_ls_number_parameters 158
_refine_ls_number_reflns 3432
_refine_ls_number_restraints 1
_refine_ls_restrained_S_all 1.044
_refine_ls_R_factor_all 0.0559
_refine_ls_R_factor_gt 0.0401
_refine_ls_shift/su_max 0.000
_refine_ls_shift/su_mean 0.000
_refine_ls_structure_factor_coef Fsqd
_refine_ls_weighting_details 'w=1/[\s^2^(Fo^2^)+(0.0545P)^2^+0.3033P] where P=(Fo^2^+2Fc^2^)/3'
_refine_ls_weighting_scheme calc
_refine_ls_wR_factor_gt 0.0997
_refine_ls_wR_factor_ref 0.1099
_reflns_number_gt 2685
_reflns_number_total 3432
_reflns_threshold_expression 'I > 2\s(I)'
_cod_data_source_file dx2054sup1.cif
_cod_data_source_block I
_cod_database_code 2022840

loop_
_space_group_symop_operation_xyz
'x, y, z'
'-x, y+1/2, -z+1/2'
'-x, -y, -z'
'x, -y-1/2, z-1/2'

loop_
_atom_site_type_symbol
_atom_site_label
_atom_site_fract_x
_atom_site_fract_y
_atom_site_fract_z
_atom_site_U_iso_or_equiv
_atom_site_adp_type
_atom_site_calc_flag
_atom_site_occupancy
_atom_site_disorder_assembly
_atom_site_disorder_group
O O1 0.11242(5) 0.38292(11) 0.51840(9) 0.02220(19) Uani d 1 . .
O O2 0.27855(6) 0.62150(11) 0.56201(10) 0.0280(2) Uani d 1 . .
O O3 0.47875(5) 0.12590(10) 0.65022(10) 0.0253(2) Uani d 1 . .
N N1 0.16638(6) 0.25619(12) 0.31640(10) 0.01783(19) Uani d 1 . .
H H1 0.1564(9) 0.2229(17) 0.2199(14) 0.021 Uiso d 1 . .
C C1 0.10773(7) 0.34800(14) 0.37727(12) 0.0177(2) Uani d 1 . .
C C2 0.04082(7) 0.41965(15) 0.26000(13) 0.0213(2) Uani d 1 . .
H H2A -0.005196 0.463892 0.31533 0.026 Uiso calc 1 . .
H H2B 0.017052 0.33484 0.186381 0.026 Uiso calc 1 . .
C C3 0.07963(7) 0.55581(15) 0.16766(13) 0.0217(2) Uani d 1 . .
H H3A 0.106874 0.50615 0.081181 0.026 Uiso calc 1 . .
H H3B 0.033617 0.625756 0.119347 0.026 Uiso calc 1 . .
C C4 0.14461(7) 0.66276(14) 0.26519(13) 0.0218(2) Uani d 1 . .
H H4A 0.125394 0.681824 0.369587 0.026 Uiso calc 1 . .
H H4B 0.147046 0.768829 0.21239 0.026 Uiso calc 1 . .
C C5 0.23445(7) 0.58971(14) 0.28901(13) 0.0204(2) Uani d 1 . .
H H5A 0.236483 0.499036 0.214073 0.024 Uiso calc 1 . .
H H5B 0.274181 0.67316 0.259799 0.024 Uiso calc 1 . .
C C6 0.26634(7) 0.52791(14) 0.45201(13) 0.0181(2) Uani d 1 . .
C C7 0.29362(7) 0.35427(13) 0.47129(12) 0.0163(2) Uani d 1 . .
C C8 0.37105(7) 0.32367(13) 0.55989(12) 0.0181(2) Uani d 1 . .
H H8 0.401666 0.409546 0.613125 0.022 Uiso calc 1 . .
C C9 0.40292(7) 0.16727(14) 0.56963(12) 0.0186(2) Uani d 1 . .
C C10 0.35732(7) 0.04099(14) 0.49279(13) 0.0208(2) Uani d 1 . .
H H10 0.379971 -0.065242 0.496916 0.025 Uiso calc 1 . .
C C11 0.27931(7) 0.06986(14) 0.41066(13) 0.0196(2) Uani d 1 . .
H H11 0.247791 -0.017201 0.361538 0.024 Uiso calc 1 . .
C C12 0.24680(6) 0.22611(13) 0.39972(12) 0.0161(2) Uani d 1 . .
C C13 0.52750(8) 0.25286(16) 0.72746(15) 0.0268(3) Uani d 1 . .
H H13A 0.540945 0.332863 0.649661 0.04 Uiso calc 1 . .
H H13B 0.579679 0.20819 0.78132 0.04 Uiso calc 1 . .
H H13C 0.495377 0.304782 0.804483 0.04 Uiso calc 1 . .

loop_
_atom_site_aniso_label
_atom_site_aniso_U_11
_atom_site_aniso_U_22
_atom_site_aniso_U_33
_atom_site_aniso_U_12
_atom_site_aniso_U_13
_atom_site_aniso_U_23
O1 0.0201(4) 0.0315(5) 0.0149(3) 0.0040(3) 0.0016(3) 0.0014(3)
O2 0.0317(5) 0.0223(4) 0.0274(4) 0.0051(3) -0.0073(4) -0.0077(3)
O3 0.0179(4) 0.0227(4) 0.0332(5) 0.0053(3) -0.0061(3) -0.0022(3)
N1 0.0171(4) 0.0211(5) 0.0143(4) -0.0007(3) -0.0023(3) -0.0025(3)
C1 0.0147(5) 0.0205(5) 0.0174(5) -0.0031(4) 0.0000(4) 0.0022(4)
C2 0.0155(5) 0.0287(6) 0.0188(5) 0.0002(4) -0.0027(4) 0.0017(4)
C3 0.0209(5) 0.0249(6) 0.0179(5) 0.0018(4) -0.0032(4) 0.0026(4)
C4 0.0209(5) 0.0205(5) 0.0228(5) 0.0027(4) -0.0036(4) 0.0018(4)
C5 0.0194(5) 0.0203(5) 0.0212(5) 0.0008(4) 0.0006(4) 0.0032(4)
C6 0.0140(5) 0.0186(5) 0.0212(5) 0.0002(4) -0.0008(4) -0.0012(4)
C7 0.0162(5) 0.0171(5) 0.0156(4) 0.0013(4) 0.0013(4) -0.0011(4)
C8 0.0167(5) 0.0184(5) 0.0187(5) 0.0009(4) 0.0001(4) -0.0023(4)
C9 0.0149(5) 0.0214(5) 0.0193(5) 0.0033(4) 0.0007(4) 0.0004(4)
C10 0.0211(5) 0.0177(5) 0.0237(5) 0.0032(4) 0.0028(4) -0.0011(4)
C11 0.0207(5) 0.0178(5) 0.0202(5) -0.0010(4) 0.0017(4) -0.0029(4)
C12 0.0157(5) 0.0194(5) 0.0132(4) 0.0005(4) 0.0013(3) -0.0005(4)
C13 0.0196(5) 0.0281(6) 0.0309(6) 0.0020(5) -0.0053(5) -0.0029(5)

loop_
_atom_type_symbol
_atom_type_description
_atom_type_scat_dispersion_real
_atom_type_scat_dispersion_imag
_atom_type_scat_source
C C 0.0033 0.0016 'International Tables Vol C Tables 4.2.6.8 and 6.1.1.4'
H H 0.0000 0.0000 'International Tables Vol C Tables 4.2.6.8 and 6.1.1.4'
N N 0.0061 0.0033 'International Tables Vol C Tables 4.2.6.8 and 6.1.1.4'
O O 0.0106 0.0060 'International Tables Vol C Tables 4.2.6.8 and 6.1.1.4'

loop_
_geom_angle_atom_site_label_1
_geom_angle_atom_site_label_2
_geom_angle_atom_site_label_3
_geom_angle_site_symmetry_1
_geom_angle_site_symmetry_3
_geom_angle
_geom_angle_publ_flag
C9 O3 C13 . . 117.19(9) ?
C1 N1 C12 . . 122.17(9) ?
C1 N1 H1 . . 118.8(9) ?
C12 N1 H1 . . 118.8(9) ?
O1 C1 N1 . . 122.53(10) ?
O1 C1 C2 . . 121.33(10) ?
N1 C1 C2 . . 115.85(9) ?
C1 C2 C3 . . 109.33(9) ?
C1 C2 H2A . . 109.8 ?
C3 C2 H2A . . 109.8 ?
C1 C2 H2B . . 109.8 ?
C3 C2 H2B . . 109.8 ?
H2A C2 H2B . . 108.3 ?
C4 C3 C2 . . 115.34(9) ?
C4 C3 H3A . . 108.4 ?
C2 C3 H3A . . 108.4 ?
C4 C3 H3B . . 108.4 ?
C2 C3 H3B . . 108.4 ?
H3A C3 H3B . . 107.5 ?
C3 C4 C5 . . 114.03(10) ?
C3 C4 H4A . . 108.7 ?
C5 C4 H4A . . 108.7 ?
C3 C4 H4B . . 108.7 ?
C5 C4 H4B . . 108.7 ?
H4A C4 H4B . . 107.6 ?
C6 C5 C4 . . 117.52(9) ?
C6 C5 H5A . . 107.9 ?
C4 C5 H5A . . 107.9 ?
C6 C5 H5B . . 107.9 ?
C4 C5 H5B . . 107.9 ?
H5A C5 H5B . . 107.2 ?
O2 C6 C7 . . 120.19(10) ?
O2 C6 C5 . . 120.27(10) ?
C7 C6 C5 . . 119.03(9) ?
C12 C7 C8 . . 119.84(10) ?
C12 C7 C6 . . 122.73(9) ?
C8 C7 C6 . . 117.38(9) ?
C9 C8 C7 . . 119.81(10) ?
C9 C8 H8 . . 120.1 ?
C7 C8 H8 . . 120.1 ?
O3 C9 C8 . . 124.13(10) ?
O3 C9 C10 . . 115.90(10) ?
C8 C9 C10 . . 119.97(10) ?
C11 C10 C9 . . 120.30(10) ?
C11 C10 H10 . . 119.9 ?
C9 C10 H10 . . 119.9 ?
C10 C11 C12 . . 120.24(10) ?
C10 C11 H11 . . 119.9 ?
C12 C11 H11 . . 119.9 ?
C11 C12 C7 . . 119.74(10) ?
C11 C12 N1 . . 120.44(10) ?
C7 C12 N1 . . 119.81(10) ?
O3 C13 H13A . . 109.5 ?
O3 C13 H13B . . 109.5 ?
H13A C13 H13B . . 109.5 ?
O3 C13 H13C . . 109.5 ?
H13A C13 H13C . . 109.5 ?
H13B C13 H13C . . 109.5 ?

loop_
_geom_bond_atom_site_label_1
_geom_bond_atom_site_label_2
_geom_bond_site_symmetry_2
_geom_bond_distance
_geom_bond_publ_flag
O1 C1 . 1.2361(13) ?
O2 C6 . 1.2177(13) ?
O3 C9 . 1.3705(13) ?
O3 C13 . 1.4260(15) ?
N1 C1 . 1.3570(14) ?
N1 C12 . 1.4218(14) ?
N1 H1 . 0.869(12) ?
C1 C2 . 1.5047(15) ?
C2 C3 . 1.5463(17) ?
C2 H2A . 0.99 ?
C2 H2B . 0.99 ?
C3 C4 . 1.5384(16) ?
C3 H3A . 0.99 ?
C3 H3B . 0.99 ?
C4 C5 . 1.5526(16) ?
C4 H4A . 0.99 ?
C4 H4B . 0.99 ?
C5 C6 . 1.5192(15) ?
C5 H5A . 0.99 ?
C5 H5B . 0.99 ?
C6 C7 . 1.5053(15) ?
C7 C12 . 1.3995(15) ?
C7 C8 . 1.4015(15) ?
C8 C9 . 1.3901(16) ?
C8 H8 . 0.95 ?
C9 C10 . 1.3961(16) ?
C10 C11 . 1.3834(16) ?
C10 H10 . 0.95 ?
C11 C12 . 1.3930(15) ?
C11 H11 . 0.95 ?
C13 H13A . 0.98 ?
C13 H13B . 0.98 ?
C13 H13C . 0.98 ?

loop_
_geom_hbond_atom_site_label_D
_geom_hbond_atom_site_label_H
_geom_hbond_atom_site_label_A
_geom_hbond_site_symmetry_A
_geom_hbond_distance_DH
_geom_hbond_distance_HA
_geom_hbond_distance_DA
_geom_hbond_angle_DHA
_geom_hbond_publ_flag
N1 H1 O1 4_565 0.869(12) 1.990(12) 2.8426(12) 166.7(14) y
C5 H5B O2 4_575 0.99 2.41 3.2085(14) 138 y
C13 H13B O2 2_646 0.98 2.60 3.5793(15) 174 y

loop_
_geom_torsion_atom_site_label_1
_geom_torsion_atom_site_label_2
_geom_torsion_atom_site_label_3
_geom_torsion_atom_site_label_4
_geom_torsion_site_symmetry_1
_geom_torsion_site_symmetry_2
_geom_torsion_site_symmetry_3
_geom_torsion_site_symmetry_4
_geom_torsion
_geom_torsion_publ_flag
C12 N1 C1 O1 . . . . -15.63(16) ?
C12 N1 C1 C2 . . . . 158.31(10) ?
O1 C1 C2 C3 . . . . 102.43(12) ?
N1 C1 C2 C3 . . . . -71.59(13) ?
C1 C2 C3 C4 . . . . -38.86(13) ?
C2 C3 C4 C5 . . . . 82.68(12) ?
C3 C4 C5 C6 . . . . -108.22(11) ?
C4 C5 C6 O2 . . . . -65.85(14) ?
C4 C5 C6 C7 . . . . 122.35(11) ?
O2 C6 C7 C12 . . . . 142.88(11) ?
C5 C6 C7 C12 . . . . -45.31(14) ?
O2 C6 C7 C8 . . . . -39.79(15) ?
C5 C6 C7 C8 . . . . 132.02(10) ?
C12 C7 C8 C9 . . . . 3.25(16) ?
C6 C7 C8 C9 . . . . -174.16(10) ?
C13 O3 C9 C8 . . . . -0.42(16) ?
C13 O3 C9 C10 . . . . 178.85(10) ?
C7 C8 C9 O3 . . . . 178.48(10) ?
C7 C8 C9 C10 . . . . -0.76(16) ?
O3 C9 C10 C11 . . . . 178.79(10) ?
C8 C9 C10 C11 . . . . -1.91(16) ?
C9 C10 C11 C12 . . . . 2.07(17) ?
C10 C11 C12 C7 . . . . 0.44(16) ?
C10 C11 C12 N1 . . . . -179.54(10) ?
C8 C7 C12 C11 . . . . -3.09(15) ?
C6 C7 C12 C11 . . . . 174.17(10) ?
C8 C7 C12 N1 . . . . 176.89(9) ?
C6 C7 C12 N1 . . . . -5.85(15) ?
C1 N1 C12 C11 . . . . 132.57(11) ?
C1 N1 C12 C7 . . . . -47.40(14) ?

_cod_database_fobs_code 2022840
